data_4344212
loop_
_publ_author_name
'Churchill, M.R.'
'Hutchinson, J.L.'

_publ_section_title
;
 Crystal structure of tetrairidium dodecacarbonyl, Ir4 (C O)12. An
 unpleasant case of disorder
;
_journal_name_full 'Inorganic Chemistry'
_journal_page_first 3528
_journal_page_last 3535
_journal_volume 17
_journal_year 1978
_chemical_formula_sum 'C12 Ir3.93357 O12'
_chemical_name_systematic 'Ir4 (C O)12'
_space_group_IT_number 143
_symmetry_space_group_name_Hall 'P 3'
_symmetry_space_group_name_H-M 'P 3'
_cell_angle_alpha 90
_cell_angle_beta 90
_cell_angle_gamma 120
_cell_formula_units_Z 3
_cell_length_a 13.29
_cell_length_b 13.29
_cell_length_c 8.981
_cell_volume 1373.742
_citation_journal_id_ASTM INOCAJ
_cod_data_source_file Churchill_INOCAJ_1978_924.cif
_cod_data_source_block C12Ir3.93357O12
_cod_database_code 4344212

loop_
_symmetry_equiv_pos_as_xyz
x,y,z
-y,x-y,z
-x+y,-x,z

loop_
_atom_site_label
_atom_site_type_symbol
_atom_site_fract_x
_atom_site_fract_y
_atom_site_fract_z
_atom_site_occupancy
_atom_site_U_iso_or_equiv
Ir9 Ir 0.6667 0.3333 0.6697 0.5562 0.0
C13 C+2 0.5251 0.289 0.7756 0.5552 0.0
C4 C+2 0.2539 0.1876 0.1857 0.8334 0.0
Ir10 Ir 0.6667 0.3333 0.3355 0.4446 0.0
O4 O-2 0.3481 0.2215 0.1518 1 0.0
O1 O-2 0.2237 0.04 -0.1382 1 0.0
C7 C+2 0.2144 -0.0261 0.1197 0.1666 0.0
Ir2 Ir 0 0 0.3311 0.1665 0.0
Ir8 Ir 0.2977 0.7615 -0.2447 1 0.0
C5 C+2 0.0823 0.1038 0.4615 0.1666 0.0
Ir4 Ir 0.1327 0.0354 0.0832 0.1666 0.0
O8 O-2 0.4398 0.014 -0.1659 1 0.0
C17 C+2 0.6283 0.405 0.1781 0.4448 0.0
C18 C+2 0.7946 0.5197 0.7226 0.4448 0.0
C12 C+2 0.3858 0.918 -0.1959 1 0.0
Ir5 Ir 0.621 0.4191 0.4205 0.5552 0.0
C2 C+2 0.12 0.1554 0.4236 0.8334 0.0
C8 C+2 0.2591 0.1446 0.1235 0.1666 0.0
C11 C+2 0.1465 0.7416 -0.19 1 0.0
O10 O-2 0.6053 0.4477 0.0842 1 0.0
C19 C+2 0.8995 0.5622 0.5315 0.4448 0.0
O9 O-2 0.441 0.2627 0.8386 1 0.0
C9 C+2 0.1822 0.6204 0.1342 1 0.0
C10 C+2 0.2768 0.7682 -0.4637 1 0.0
O6 O-2 0.265 0.772 -0.5889 1 0.0
C6 C+2 0.1789 0.0377 -0.029 0.1666 0.0
Ir7 Ir 0.3333 0.6667 0.0007 1 0.0
O12 O-2 0.7581 0.6744 0.5081 1 0.0
C3 C+2 0.0777 0.2607 0.1809 0.8334 0.0
C1 C+2 0.1391 0.0249 -0.0859 0.8334 0.0
O7 O-2 0.0583 0.7299 -0.1581 1 0.0
O2 O-2 0.1368 0.1725 0.5479 1 0.0
O3 O-2 0.0677 0.3374 0.1444 1 0.0
Ir3 Ir 0.0948 0.1304 0.2403 0.8334 0.0
Ir6 Ir 0.7592 0.4685 0.5717 0.4448 0.0
C15 C+2 0.4652 0.3873 0.4734 0.5552 0.0
O11 O-2 0.3743 0.3688 0.5043 1 0.0
Ir1 Ir 0 0 0 0.6334 0.0
C14 C+2 0.6112 0.4371 0.2094 0.5552 0.0
C16 C+2 0.7068 0.5788 0.4753 0.5552 0.0
C20 C+2 0.7586 0.5906 0.534 0.4448 0.0
O5 O-2 0.102 0.5958 0.2051 1 0.0
